data_2100899
loop_
_publ_author_name
'Makarova, I. P.'

_publ_section_title
;
 Thermal vibrations of atoms and phase transition in RbHSeO~4~ and
 NH~4~HSeO~4~ single crystals
;
_journal_issue 1
_journal_name_full 'Acta Crystallographica Section B'
_journal_page_first 11
_journal_page_last 18
_journal_paper_doi 10.1107/S010876819200613X
_journal_volume 49
_journal_year 1993
_chemical_formula_sum 'H O4 Rb Se'
_chemical_formula_weight 229
_space_group_crystal_system triclinic
_space_group_IT_number 1
_space_group_name_Hall 'B 1'
_space_group_name_H-M_alt 'B 1'
_cell_angle_alpha 90.64(3)
_cell_angle_beta 90.04(3)
_cell_angle_gamma 102.75(3)
_cell_formula_units_Z 6
_cell_length_a 19.852(8)
_cell_length_b 4.6220(10)
_cell_length_c 7.575(3)
_cell_volume 677.9(4)
_diffrn_radiation_probe neutron
_diffrn_radiation_type Neutron
_diffrn_radiation_wavelength 1.1674
_exptl_crystal_F_000 624
_cod_data_source_file sh0005.cif
_cod_data_source_block sh0005c
_cod_depositor_comments
;
 Corrected the value of the '_space_group_symop_operation_xyz' data item
 by changing it from 'x,y,z,' to 'x,y,z'.

 Antanas Vaitkus,
 2019-04-04

 Updating the space group information and adding coordinates of the
 'Rb(22_2)', 'Se(22_2)', 'O(11_2)', 'O(22_2)', 'O(33_2)', 'O(44_2)',
 'O(55_2)', 'O(66_2)' and 'H(22_2)' atoms after consulting the original
 publication. The added atoms are necessary to correctly describe the
 structure in the 'B 1' setting.

 Antanas Vaitkus,
 2018-07-20
;
_cod_original_formula_sum 'H1 O4 Rb1 Se1'
_cod_database_code 2100899

loop_
_space_group_symop_id
_space_group_symop_operation_xyz
1 x,y,z
2 x+1/2,y,z+1/2

loop_
_atom_site_label
_atom_site_fract_x
_atom_site_fract_y
_atom_site_fract_z
Rb(1) .99980(10) .0027(5) .4881(3)
Rb(22) .83461(9) .4195(5) .0879(3)
Rb(22_2) .16535(9) .5788(5) .0852(3)
Se(1) .00129(7) .0101(3) .0000(2)
Se(22) .83259(7) .2995(3) .5776(2)
Se(22_2) .16745 .6983 .5768
O(11) .97030(10) .7163(5) .8603(3)
O(11_2) .00302(1) 0.2884(5) .8695(3)
O(22) .93590(10) .0499(7) .1160(3)
O(22_2) .0628(1) .9378(7) .1190(3)
O(33) .80550(10) .5281(5) .7113(4)
O(33_2) .1942(1) .4711(5) .7096(4)
O(44) .77000(10) .0946(7) .4690(4)
O(44_2) .2303(2) .9011(7) .4704(4)
O(55) .86800(10) .0797(5) .7146(4)
O(55_2) .1318(1) .9202(5) .7149(4)
O(66) .89600(10) .4621(7) .4560(4)
O(66_2) .1045(1) .5314(7) .4522(4)
H(1) .9964(2) .5482(9) .8718(6)
H(22) .8417(2) .8637(10) .7083(7)
H(22_2) .1577(2) .1364(10) .7083(7)

loop_
_geom_angle_atom_site_label_1
_geom_angle_atom_site_label_2
_geom_angle_atom_site_label_3
_geom_angle
O(1) H(1) O(1'') 173.4(4)
O(3') H(2) O(5) 175.2(5)
O(1) Se(1) O(1') 104.60(10)
O(1') Se(1) O(2') 105.3(2)
O(2) Se(1) O(2') 112.7(2)
O(1') Se(1) O(2) 109.40(10)
O(3) Se(2) O(4) 111.7(2)
O(3) Se(2) O(5) 104.2(2)
O(3) Se(2) O(6) 112.8(2)
O(4) Se(2) O(5) 108.9(2)
O(4) Se(2) O(6) 114.0(2)
O(5) Se(2) O(6) 104.5(2)

loop_
_geom_bond_atom_site_label_1
_geom_bond_atom_site_label_2
_geom_bond_distance
O(11) H(1) 1.030(4)
O(55) H(22) 1.019(5)
Se(1) O(11) 1.715(2)
Se(1) O(22) 1.613(2)
Se(22) O(33) 1.631(3)
Se(22) O(44) 1.606(3)
Se(22) O(55) 1.715(3)
Se(22) O(66) 1.612(3)
